data_2232758
loop_
_publ_author_name
'Betz, Richard'
'Gerber, Thomas'
'Hosten, Eric'
'Siddaraju, B. P.'
'Yathirajan, Hemmige S.'
'Ramesha, A. R.'

_publ_section_title
;
 2-(2-Benzylphenyl)propan-2-ol
;
_journal_coeditor_code HG5130
_journal_issue 12
_journal_name_full 'Acta Crystallographica Section E'
_journal_page_first o3302
_journal_paper_doi 10.1107/S1600536811047143
_journal_volume 67
_journal_year 2011
_chemical_formula_iupac 'C16 H18 O'
_chemical_formula_moiety 'C16 H18 O'
_chemical_formula_sum 'C16 H18 O'
_chemical_formula_weight 226.30
_chemical_melting_point_gt 333
_chemical_melting_point_lt 335
_chemical_name_systematic
;
2-(2-Benzylphenyl)propan-2-ol
;
_space_group_IT_number 14
_symmetry_cell_setting monoclinic
_symmetry_space_group_name_Hall '-P 2ybc'
_symmetry_space_group_name_H-M 'P 1 21/c 1'
_atom_sites_solution_hydrogens geom
_atom_sites_solution_primary direct
_atom_sites_solution_secondary difmap
_audit_creation_method SHELXL-97
_cell_angle_alpha 90.00
_cell_angle_beta 132.5490(10)
_cell_angle_gamma 90.00
_cell_formula_units_Z 8
_cell_length_a 12.2252(3)
_cell_length_b 17.2508(4)
_cell_length_c 16.7784(3)
_cell_measurement_reflns_used 9880
_cell_measurement_temperature 200(2)
_cell_measurement_theta_max 28.28
_cell_measurement_theta_min 2.55
_cell_volume 2606.79(11)
_computing_cell_refinement 'SAINT (Bruker, 2010)'
_computing_data_collection 'APEX2 (Bruker, 2010)'
_computing_data_reduction 'SAINT (Bruker, 2010)'
_computing_molecular_graphics 'ORTEP-3 (Farrugia, 1997) and Mercury (Macrae <i>et al.</i>, 2008)'
_computing_publication_material 'SHELXL97 (Sheldrick, 2008) and PLATON (Spek, 2009)'
_computing_structure_refinement 'SHELXL97 (Sheldrick, 2008)'
_computing_structure_solution 'SHELXS97 (Sheldrick, 2008)'
_diffrn_ambient_temperature 200(2)
_diffrn_measured_fraction_theta_full 0.998
_diffrn_measured_fraction_theta_max 0.998
_diffrn_measurement_device_type 'Bruker APEXII CCD'
_diffrn_measurement_method '\f and \w scans'
_diffrn_radiation_monochromator graphite
_diffrn_radiation_source 'fine-focus sealed tube'
_diffrn_radiation_type MoK\a
_diffrn_radiation_wavelength 0.71073
_diffrn_reflns_av_R_equivalents 0.0149
_diffrn_reflns_av_sigmaI/netI 0.0156
_diffrn_reflns_limit_h_max 16
_diffrn_reflns_limit_h_min -16
_diffrn_reflns_limit_k_max 21
_diffrn_reflns_limit_k_min -23
_diffrn_reflns_limit_l_max 20
_diffrn_reflns_limit_l_min -22
_diffrn_reflns_number 24429
_diffrn_reflns_theta_full 28.31
_diffrn_reflns_theta_max 28.31
_diffrn_reflns_theta_min 2.03
_exptl_absorpt_coefficient_mu 0.070
_exptl_absorpt_correction_T_max 1.0000
_exptl_absorpt_correction_T_min 0.9006
_exptl_absorpt_correction_type multi-scan
_exptl_absorpt_process_details
;
(SADABS; Bruker, 2008)
;
_exptl_crystal_colour colourless
_exptl_crystal_density_diffrn 1.153
_exptl_crystal_density_method 'not measured'
_exptl_crystal_description block
_exptl_crystal_F_000 976
_exptl_crystal_size_max 0.59
_exptl_crystal_size_mid 0.51
_exptl_crystal_size_min 0.34
_refine_diff_density_max 0.670
_refine_diff_density_min -0.571
_refine_ls_extinction_method none
_refine_ls_goodness_of_fit_ref 1.045
_refine_ls_hydrogen_treatment constr
_refine_ls_matrix_type full
_refine_ls_number_parameters 311
_refine_ls_number_reflns 6480
_refine_ls_number_restraints 0
_refine_ls_restrained_S_all 1.045
_refine_ls_R_factor_all 0.0691
_refine_ls_R_factor_gt 0.0533
_refine_ls_shift/su_max 0.000
_refine_ls_shift/su_mean 0.000
_refine_ls_structure_factor_coef Fsqd
_refine_ls_weighting_details 'calc w=1/[\s^2^(Fo^2^)+(0.0593P)^2^+0.9640P] where P=(Fo^2^+2Fc^2^)/3'
_refine_ls_weighting_scheme calc
_refine_ls_wR_factor_gt 0.1328
_refine_ls_wR_factor_ref 0.1476
_reflns_number_gt 5035
_reflns_number_total 6480
_reflns_threshold_expression I>2sigma(I)
_cod_data_source_file hg5130.cif
_cod_data_source_block I
_cod_original_cell_volume 2606.79(10)
_cod_original_sg_symbol_H-M 'P 21/c'
_cod_database_code 2232758
_cod_database_fobs_code 2232758

loop_
_symmetry_equiv_pos_as_xyz
'x, y, z'
'-x, y+1/2, -z+1/2'
'-x, -y, -z'
'x, -y-1/2, z-1/2'

loop_
_atom_site_type_symbol
_atom_site_label
_atom_site_fract_x
_atom_site_fract_y
_atom_site_fract_z
_atom_site_U_iso_or_equiv
_atom_site_adp_type
_atom_site_calc_flag
_atom_site_refinement_flags
_atom_site_occupancy
_atom_site_symmetry_multiplicity
O O1 0.57510(11) -0.02752(6) 0.13404(8) 0.0415(2) Uani d . 1 1
H H1 0.4865 -0.0134 0.0848 0.062 Uiso d R 1 1
C C1 0.61107(17) -0.03064(8) 0.23555(12) 0.0402(3) Uani d . 1 1
C C2 0.77983(18) -0.02453(11) 0.32472(13) 0.0528(4) Uani d . 1 1
H H2A 0.8256 -0.0677 0.3183 0.079 Uiso calc R 1 1
H H2B 0.8096 -0.0267 0.3955 0.079 Uiso calc R 1 1
H H2C 0.8126 0.0247 0.3176 0.079 Uiso calc R 1 1
C C3 0.5637(2) -0.11099(9) 0.24153(17) 0.0610(5) Uani d . 1 1
H H3A 0.4554 -0.1156 0.1850 0.092 Uiso calc R 1 1
H H3B 0.5955 -0.1179 0.3126 0.092 Uiso calc R 1 1
H H3C 0.6098 -0.1509 0.2308 0.092 Uiso calc R 1 1
C C4 0.6403(3) 0.13895(10) 0.2002(2) 0.0778(7) Uani d . 1 1
H H4A 0.7456 0.1355 0.2687 0.093 Uiso calc R 1 1
H H4B 0.6259 0.1020 0.1487 0.093 Uiso calc R 1 1
C C11 0.53379(15) 0.03600(8) 0.24184(11) 0.0357(3) Uani d . 1 1
C C12 0.45154(19) 0.01992(9) 0.26930(13) 0.0477(4) Uani d . 1 1
H H12 0.4452 -0.0323 0.2840 0.057 Uiso calc R 1 1
C C13 0.3783(2) 0.07688(10) 0.27620(14) 0.0505(4) Uani d . 1 1
H H13 0.3235 0.0637 0.2956 0.061 Uiso calc R 1 1
C C14 0.38553(18) 0.15206(9) 0.25495(13) 0.0458(3) Uani d . 1 1
H H14 0.3343 0.1916 0.2579 0.055 Uiso calc R 1 1
C C15 0.46826(19) 0.16975(9) 0.22906(15) 0.0499(4) Uani d . 1 1
H H15 0.4744 0.2223 0.2155 0.060 Uiso calc R 1 1
C C16 0.54339(17) 0.11350(8) 0.22197(13) 0.0428(3) Uani d . 1 1
C C21 0.61156(17) 0.21996(8) 0.15524(13) 0.0428(3) Uani d . 1 1
C C22 0.70386(17) 0.27937(10) 0.22356(13) 0.0495(4) Uani d . 1 1
H H22 0.7828 0.2697 0.2987 0.059 Uiso calc R 1 1
C C23 0.6818(2) 0.35404(11) 0.1827(2) 0.0677(6) Uani d . 1 1
H H23 0.7459 0.3952 0.2294 0.081 Uiso calc R 1 1
C C24 0.5661(3) 0.36713(14) 0.0742(2) 0.0802(8) Uani d . 1 1
H H24 0.5495 0.4177 0.0455 0.096 Uiso calc R 1 1
C C25 0.4755(3) 0.30789(18) 0.00804(18) 0.0823(8) Uani d . 1 1
H H25 0.3949 0.3173 -0.0669 0.099 Uiso calc R 1 1
C C26 0.49900(19) 0.23568(14) 0.04793(15) 0.0637(5) Uani d . 1 1
H H26 0.4355 0.1948 0.0000 0.076 Uiso calc R 1 1
O O2 0.70453(11) -0.02771(7) 0.04946(8) 0.0462(3) Uani d . 1 1
H H2 0.6841 -0.0321 0.0880 0.069 Uiso d R 1 1
C C5 0.85971(15) -0.04565(9) 0.11354(12) 0.0438(3) Uani d . 1 1
C C6 0.8862(2) -0.04113(13) 0.03673(15) 0.0625(5) Uani d . 1 1
H H6A 0.8188 -0.0769 -0.0239 0.094 Uiso calc R 1 1
H H6B 0.9892 -0.0555 0.0757 0.094 Uiso calc R 1 1
H H6C 0.8677 0.0119 0.0091 0.094 Uiso calc R 1 1
C C7 0.8837(2) -0.12903(10) 0.15236(17) 0.0607(5) Uani d . 1 1
H H7A 0.8622 -0.1333 0.1989 0.091 Uiso calc R 1 1
H H7B 0.9870 -0.1440 0.1933 0.091 Uiso calc R 1 1
H H7C 0.8172 -0.1634 0.0898 0.091 Uiso calc R 1 1
C C8 0.81113(17) 0.13174(10) 0.07974(14) 0.0516(4) Uani d . 1 1
H H8A 0.7657 0.0919 0.0226 0.062 Uiso calc R 1 1
H H8B 0.7324 0.1520 0.0765 0.062 Uiso calc R 1 1
C C31 0.95608(15) 0.01350(9) 0.20631(11) 0.0376(3) Uani d . 1 1
C C32 1.07226(16) -0.01306(10) 0.31153(12) 0.0449(3) Uani d . 1 1
H H32 1.0915 -0.0671 0.3237 0.054 Uiso calc R 1 1
C C33 1.16028(18) 0.03729(11) 0.39872(13) 0.0538(4) Uani d . 1 1
H H33 1.2398 0.0179 0.4693 0.065 Uiso calc R 1 1
C C34 1.1315(2) 0.11554(12) 0.38212(14) 0.0579(4) Uani d . 1 1
H H34 1.1888 0.1504 0.4415 0.069 Uiso calc R 1 1
C C35 1.01901(19) 0.14296(10) 0.27878(14) 0.0530(4) Uani d . 1 1
H H35 1.0008 0.1972 0.2679 0.064 Uiso calc R 1 1
C C36 0.93098(16) 0.09365(9) 0.18956(12) 0.0416(3) Uani d . 1 1
C C41 0.86805(17) 0.19740(9) 0.05614(12) 0.0436(3) Uani d . 1 1
C C42 0.7984(2) 0.26888(10) 0.02209(14) 0.0553(4) Uani d . 1 1
H H42 0.7161 0.2775 0.0159 0.066 Uiso calc R 1 1
C C43 0.8475(3) 0.32829(10) -0.00309(15) 0.0645(5) Uani d . 1 1
H H43 0.7988 0.3771 -0.0261 0.077 Uiso calc R 1 1
C C44 0.9662(2) 0.31676(11) 0.00512(14) 0.0609(5) Uani d . 1 1
H H44 0.9992 0.3573 -0.0127 0.073 Uiso calc R 1 1
C C45 1.0364(2) 0.24642(12) 0.03907(15) 0.0602(5) Uani d . 1 1
H H45 1.1188 0.2382 0.0452 0.072 Uiso calc R 1 1
C C46 0.98818(18) 0.18725(10) 0.06445(14) 0.0523(4) Uani d . 1 1
H H46 1.0381 0.1387 0.0880 0.063 Uiso calc R 1 1

loop_
_atom_site_aniso_label
_atom_site_aniso_U_11
_atom_site_aniso_U_22
_atom_site_aniso_U_33
_atom_site_aniso_U_12
_atom_site_aniso_U_13
_atom_site_aniso_U_23
O1 0.0422(5) 0.0485(6) 0.0408(5) 0.0068(4) 0.0309(5) 0.0031(4)
C1 0.0500(8) 0.0371(7) 0.0435(7) 0.0075(6) 0.0357(7) 0.0070(6)
C2 0.0503(9) 0.0608(10) 0.0449(8) 0.0198(8) 0.0312(8) 0.0135(7)
C3 0.0907(14) 0.0371(8) 0.0856(13) 0.0084(8) 0.0718(12) 0.0095(8)
C4 0.1053(16) 0.0417(9) 0.155(2) 0.0107(10) 0.1157(18) 0.0167(11)
C11 0.0390(7) 0.0374(7) 0.0348(6) 0.0026(5) 0.0266(6) 0.0025(5)
C12 0.0650(10) 0.0435(8) 0.0574(9) 0.0039(7) 0.0505(9) 0.0076(7)
C13 0.0627(10) 0.0563(9) 0.0594(9) 0.0027(8) 0.0521(9) 0.0028(7)
C14 0.0511(8) 0.0482(8) 0.0511(8) 0.0061(7) 0.0397(8) -0.0009(7)
C15 0.0612(10) 0.0369(7) 0.0721(11) 0.0035(7) 0.0534(9) 0.0023(7)
C16 0.0488(8) 0.0370(7) 0.0592(9) 0.0019(6) 0.0431(8) 0.0027(6)
C21 0.0469(8) 0.0382(7) 0.0617(9) 0.0000(6) 0.0441(8) 0.0013(6)
C22 0.0394(8) 0.0564(9) 0.0490(8) 0.0028(7) 0.0284(7) -0.0002(7)
C23 0.0699(12) 0.0452(9) 0.1210(18) -0.0125(9) 0.0779(14) -0.0186(10)
C24 0.1033(17) 0.0689(13) 0.131(2) 0.0483(13) 0.1041(18) 0.0576(14)
C25 0.0711(13) 0.130(2) 0.0627(12) 0.0475(15) 0.0519(12) 0.0401(14)
C26 0.0414(8) 0.0981(15) 0.0513(9) -0.0025(9) 0.0312(8) -0.0142(10)
O2 0.0325(5) 0.0694(7) 0.0390(5) -0.0031(5) 0.0250(4) -0.0037(5)
C5 0.0329(7) 0.0575(9) 0.0430(7) -0.0033(6) 0.0264(6) -0.0094(6)
C6 0.0501(9) 0.0949(14) 0.0561(10) -0.0121(9) 0.0413(9) -0.0238(9)
C7 0.0496(9) 0.0517(10) 0.0764(12) -0.0062(8) 0.0407(9) -0.0144(9)
C8 0.0389(8) 0.0609(10) 0.0589(9) 0.0083(7) 0.0346(8) 0.0143(8)
C31 0.0324(6) 0.0485(8) 0.0387(7) -0.0004(6) 0.0267(6) -0.0020(6)
C32 0.0381(7) 0.0542(9) 0.0436(8) 0.0022(6) 0.0281(7) 0.0033(6)
C33 0.0401(8) 0.0783(12) 0.0377(8) -0.0057(8) 0.0242(7) -0.0019(7)
C34 0.0540(9) 0.0730(12) 0.0513(9) -0.0205(9) 0.0375(8) -0.0225(8)
C35 0.0561(9) 0.0486(9) 0.0644(10) -0.0069(7) 0.0448(9) -0.0094(7)
C36 0.0372(7) 0.0492(8) 0.0463(8) 0.0002(6) 0.0314(7) 0.0001(6)
C41 0.0424(7) 0.0478(8) 0.0458(8) 0.0049(6) 0.0319(7) 0.0033(6)
C42 0.0642(10) 0.0543(10) 0.0572(10) 0.0153(8) 0.0450(9) 0.0058(8)
C43 0.0912(14) 0.0414(9) 0.0548(10) 0.0062(9) 0.0469(11) 0.0019(7)
C44 0.0717(12) 0.0561(10) 0.0462(9) -0.0214(9) 0.0364(9) -0.0070(8)
C45 0.0528(10) 0.0733(12) 0.0604(10) -0.0111(9) 0.0406(9) -0.0002(9)
C46 0.0474(9) 0.0530(9) 0.0646(10) 0.0060(7) 0.0412(8) 0.0072(8)

loop_
_atom_type_symbol
_atom_type_description
_atom_type_scat_dispersion_real
_atom_type_scat_dispersion_imag
_atom_type_scat_source
C C 0.0033 0.0016 'International Tables Vol C Tables 4.2.6.8 and 6.1.1.4'
H H 0.0000 0.0000 'International Tables Vol C Tables 4.2.6.8 and 6.1.1.4'
O O 0.0106 0.0060 'International Tables Vol C Tables 4.2.6.8 and 6.1.1.4'

loop_
_geom_angle_atom_site_label_1
_geom_angle_atom_site_label_2
_geom_angle_atom_site_label_3
_geom_angle
C1 O1 H1 109.4
O1 C1 C2 106.57(12)
O1 C1 C3 106.50(13)
C2 C1 C3 108.58(14)
O1 C1 C11 110.01(11)
C2 C1 C11 111.55(12)
C3 C1 C11 113.30(12)
C1 C2 H2A 109.5
C1 C2 H2B 109.5
H2A C2 H2B 109.5
C1 C2 H2C 109.5
H2A C2 H2C 109.5
H2B C2 H2C 109.5
C1 C3 H3A 109.5
C1 C3 H3B 109.5
H3A C3 H3B 109.5
C1 C3 H3C 109.5
H3A C3 H3C 109.5
H3B C3 H3C 109.5
C21 C4 C16 115.49(14)
C21 C4 H4A 108.4
C16 C4 H4A 108.4
C21 C4 H4B 108.4
C16 C4 H4B 108.4
H4A C4 H4B 107.5
C12 C11 C16 117.75(13)
C12 C11 C1 119.36(12)
C16 C11 C1 122.89(12)
C13 C12 C11 122.68(14)
C13 C12 H12 118.7
C11 C12 H12 118.7
C14 C13 C12 119.51(14)
C14 C13 H13 120.2
C12 C13 H13 120.2
C13 C14 C15 118.97(14)
C13 C14 H14 120.5
C15 C14 H14 120.5
C14 C15 C16 122.58(15)
C14 C15 H15 118.7
C16 C15 H15 118.7
C15 C16 C11 118.50(13)
C15 C16 C4 118.95(14)
C11 C16 C4 122.44(13)
C26 C21 C22 118.66(16)
C26 C21 C4 121.96(18)
C22 C21 C4 119.35(17)
C21 C22 C23 120.08(17)
C21 C22 H22 120.0
C23 C22 H22 120.0
C24 C23 C22 119.11(19)
C24 C23 H23 120.4
C22 C23 H23 120.4
C25 C24 C23 120.03(18)
C25 C24 H24 120.0
C23 C24 H24 120.0
C26 C25 C24 120.5(2)
C26 C25 H25 119.8
C24 C25 H25 119.8
C25 C26 C21 121.7(2)
C25 C26 H26 119.2
C21 C26 H26 119.2
C5 O2 H2 109.3
O2 C5 C7 107.22(12)
O2 C5 C6 106.36(13)
C7 C5 C6 108.63(14)
O2 C5 C31 109.39(11)
C7 C5 C31 113.51(13)
C6 C5 C31 111.40(12)
C5 C6 H6A 109.5
C5 C6 H6B 109.5
H6A C6 H6B 109.5
C5 C6 H6C 109.5
H6A C6 H6C 109.5
H6B C6 H6C 109.5
C5 C7 H7A 109.5
C5 C7 H7B 109.5
H7A C7 H7B 109.5
C5 C7 H7C 109.5
H7A C7 H7C 109.5
H7B C7 H7C 109.5
C41 C8 C36 113.72(13)
C41 C8 H8A 108.8
C36 C8 H8A 108.8
C41 C8 H8B 108.8
C36 C8 H8B 108.8
H8A C8 H8B 107.7
C32 C31 C36 118.29(13)
C32 C31 C5 119.27(14)
C36 C31 C5 122.44(13)
C33 C32 C31 121.87(16)
C33 C32 H32 119.1
C31 C32 H32 119.1
C34 C33 C32 119.43(16)
C34 C33 H33 120.3
C32 C33 H33 120.3
C33 C34 C35 119.54(16)
C33 C34 H34 120.2
C35 C34 H34 120.2
C34 C35 C36 122.06(17)
C34 C35 H35 119.0
C36 C35 H35 119.0
C35 C36 C31 118.74(14)
C35 C36 C8 116.63(15)
C31 C36 C8 124.63(14)
C42 C41 C46 117.88(15)
C42 C41 C8 120.72(14)
C46 C41 C8 121.37(14)
C41 C42 C43 120.72(17)
C41 C42 H42 119.6
C43 C42 H42 119.6
C44 C43 C42 120.39(17)
C44 C43 H43 119.8
C42 C43 H43 119.8
C45 C44 C43 119.46(17)
C45 C44 H44 120.3
C43 C44 H44 120.3
C44 C45 C46 120.31(17)
C44 C45 H45 119.8
C46 C45 H45 119.8
C45 C46 C41 121.23(16)
C45 C46 H46 119.4
C41 C46 H46 119.4

loop_
_geom_bond_atom_site_label_1
_geom_bond_atom_site_label_2
_geom_bond_distance
O1 C1 1.4437(16)
O1 H1 0.8400
C1 C2 1.527(2)
C1 C3 1.531(2)
C1 C11 1.5364(19)
C2 H2A 0.9800
C2 H2B 0.9800
C2 H2C 0.9800
C3 H3A 0.9800
C3 H3B 0.9800
C3 H3C 0.9800
C4 C21 1.512(2)
C4 C16 1.522(2)
C4 H4A 0.9900
C4 H4B 0.9900
C11 C12 1.3881(19)
C11 C16 1.4018(19)
C12 C13 1.386(2)
C12 H12 0.9500
C13 C14 1.364(2)
C13 H13 0.9500
C14 C15 1.378(2)
C14 H14 0.9500
C15 C16 1.396(2)
C15 H15 0.9500
C21 C26 1.363(2)
C21 C22 1.374(2)
C22 C23 1.397(3)
C22 H22 0.9500
C23 C24 1.372(3)
C23 H23 0.9500
C24 C25 1.357(4)
C24 H24 0.9500
C25 C26 1.350(3)
C25 H25 0.9500
C26 H26 0.9500
O2 C5 1.4464(17)
O2 H2 0.8399
C5 C7 1.523(2)
C5 C6 1.529(2)
C5 C31 1.540(2)
C6 H6A 0.9800
C6 H6B 0.9800
C6 H6C 0.9800
C7 H7A 0.9800
C7 H7B 0.9800
C7 H7C 0.9800
C8 C41 1.515(2)
C8 C36 1.524(2)
C8 H8A 0.9900
C8 H8B 0.9900
C31 C32 1.397(2)
C31 C36 1.403(2)
C32 C33 1.387(2)
C32 H32 0.9500
C33 C34 1.375(3)
C33 H33 0.9500
C34 C35 1.377(3)
C34 H34 0.9500
C35 C36 1.394(2)
C35 H35 0.9500
C41 C42 1.384(2)
C41 C46 1.389(2)
C42 C43 1.390(3)
C42 H42 0.9500
C43 C44 1.377(3)
C43 H43 0.9500
C44 C45 1.368(3)
C44 H44 0.9500
C45 C46 1.382(2)
C45 H45 0.9500
C46 H46 0.9500

loop_
_geom_hbond_atom_site_label_D
_geom_hbond_atom_site_label_H
_geom_hbond_atom_site_label_A
_geom_hbond_site_symmetry_A
_geom_hbond_distance_DH
_geom_hbond_distance_HA
_geom_hbond_distance_DA
_geom_hbond_angle_DHA
O1 H1 O2 3_655 0.84 1.98 2.7997(14) 165.5
O2 H2 O1 . 0.84 1.94 2.7486(14) 160.8

loop_
_geom_torsion_atom_site_label_1
_geom_torsion_atom_site_label_2
_geom_torsion_atom_site_label_3
_geom_torsion_atom_site_label_4
_geom_torsion
O1 C1 C11 C12 129.43(14)
C2 C1 C11 C12 -112.53(16)
C3 C1 C11 C12 10.4(2)
O1 C1 C11 C16 -51.21(18)
C2 C1 C11 C16 66.83(18)
C3 C1 C11 C16 -170.28(15)
C16 C11 C12 C13 0.9(2)
C1 C11 C12 C13 -179.75(15)
C11 C12 C13 C14 0.3(3)
C12 C13 C14 C15 -1.2(3)
C13 C14 C15 C16 1.1(3)
C14 C15 C16 C11 0.1(3)
C14 C15 C16 C4 -176.00(18)
C12 C11 C16 C15 -1.0(2)
C1 C11 C16 C15 179.59(14)
C12 C11 C16 C4 174.93(18)
C1 C11 C16 C4 -4.4(3)
C21 C4 C16 C15 -17.7(3)
C21 C4 C16 C11 166.40(17)
C16 C4 C21 C26 -81.9(2)
C16 C4 C21 C22 100.1(2)
C26 C21 C22 C23 -0.2(2)
C4 C21 C22 C23 177.91(14)
C21 C22 C23 C24 0.8(2)
C22 C23 C24 C25 -0.3(3)
C23 C24 C25 C26 -0.7(3)
C24 C25 C26 C21 1.3(3)
C22 C21 C26 C25 -0.8(2)
C4 C21 C26 C25 -178.88(16)
O2 C5 C31 C32 131.82(13)
C7 C5 C31 C32 12.12(18)
C6 C5 C31 C32 -110.88(16)
O2 C5 C31 C36 -47.57(17)
C7 C5 C31 C36 -167.27(13)
C6 C5 C31 C36 69.72(18)
C36 C31 C32 C33 1.1(2)
C5 C31 C32 C33 -178.27(13)
C31 C32 C33 C34 1.2(2)
C32 C33 C34 C35 -2.2(2)
C33 C34 C35 C36 0.9(2)
C34 C35 C36 C31 1.4(2)
C34 C35 C36 C8 -179.60(14)
C32 C31 C36 C35 -2.39(19)
C5 C31 C36 C35 177.01(12)
C32 C31 C36 C8 178.73(12)
C5 C31 C36 C8 -1.9(2)
C41 C8 C36 C35 51.16(19)
C41 C8 C36 C31 -129.93(15)
C36 C8 C41 C42 -129.26(16)
C36 C8 C41 C46 52.9(2)
C46 C41 C42 C43 0.1(3)
C8 C41 C42 C43 -177.79(16)
C41 C42 C43 C44 0.2(3)
C42 C43 C44 C45 -0.5(3)
C43 C44 C45 C46 0.3(3)
C44 C45 C46 C41 0.1(3)
C42 C41 C46 C45 -0.3(3)
C8 C41 C46 C45 177.62(16)

loop_
_cod_related_entry_id
_cod_related_entry_database
_cod_related_entry_code
1 ChemSpider 21112491
